data_4313283
loop_
_publ_author_name
'Quan-Ming Wang'
'Thomas C. W. Mak'

_publ_section_title
;
 Assembly of Discrete, One-, Two-, and Three-Dimensional Silver(I)
 Supramolecular Complexes Containing Encapsulated Acetylide Dianion with
 Nitrogen-Donor Spacers
;
_journal_name_full 'Inorganic Chemistry'
_journal_page_first 1637
_journal_page_last 1643
_journal_paper_doi 10.1021/ic026019f
_journal_volume 42
_journal_year 2003
_chemical_formula_sum 'C56 H57 Ag14 F42 N8 O30.5'
_chemical_formula_weight 3638.28
_chemical_name_systematic
; 
 ? 
;
_space_group_IT_number 61
_symmetry_cell_setting orthorhombic
_symmetry_space_group_name_Hall '-P 2ac 2ab'
_symmetry_space_group_name_H-M 'P b c a'
_atom_sites_solution_hydrogens geom
_atom_sites_solution_primary direct
_atom_sites_solution_secondary difmap
_audit_creation_method SHELXL-97
_cell_angle_alpha 90.00
_cell_angle_beta 90.00
_cell_angle_gamma 90.00
_cell_formula_units_Z 8
_cell_length_a 22.7676(10)
_cell_length_b 17.8221(8)
_cell_length_c 47.066(2)
_cell_measurement_temperature 293(2)
_cell_volume 19097.8(14)
_computing_structure_refinement 'SHELXL-97 (Sheldrick, 1997)'
_computing_structure_solution 'SHELXS-97 (Sheldrick, 1990)'
_diffrn_ambient_temperature 293(2)
_diffrn_measured_fraction_theta_full 0.999
_diffrn_measured_fraction_theta_max 0.999
_diffrn_radiation_monochromator graphite
_diffrn_radiation_source 'fine-focus sealed tube'
_diffrn_radiation_type MoK\a
_diffrn_radiation_wavelength 0.71073
_diffrn_reflns_av_R_equivalents 0.0632
_diffrn_reflns_av_sigmaI/netI 0.0451
_diffrn_reflns_limit_h_max 13
_diffrn_reflns_limit_h_min -30
_diffrn_reflns_limit_k_max 23
_diffrn_reflns_limit_k_min -23
_diffrn_reflns_limit_l_max 62
_diffrn_reflns_limit_l_min -62
_diffrn_reflns_number 124243
_diffrn_reflns_theta_full 28.02
_diffrn_reflns_theta_max 28.02
_diffrn_reflns_theta_min 1.24
_exptl_absorpt_coefficient_mu 2.959
_exptl_absorpt_correction_T_max 1.000
_exptl_absorpt_correction_T_min 0.437
_exptl_absorpt_correction_type SADABS
_exptl_crystal_colour pale_yellow
_exptl_crystal_density_diffrn 2.531
_exptl_crystal_density_method 'not measured'
_exptl_crystal_description plate
_exptl_crystal_F_000 13832
_exptl_crystal_size_max 0.48
_exptl_crystal_size_mid 0.40
_exptl_crystal_size_min 0.20
_refine_diff_density_max 1.943
_refine_diff_density_min -1.013
_refine_diff_density_rms 0.160
_refine_ls_extinction_coef 0.000152(9)
_refine_ls_extinction_expression Fc^*^=kFc[1+0.001xFc^2^\l^3^/sin(2\q)]^-1/4^
_refine_ls_extinction_method SHELXL
_refine_ls_goodness_of_fit_ref 1.095
_refine_ls_hydrogen_treatment mixed
_refine_ls_matrix_type full
_refine_ls_number_parameters 1414
_refine_ls_number_reflns 23078
_refine_ls_number_restraints 59
_refine_ls_restrained_S_all 1.097
_refine_ls_R_factor_all 0.0918
_refine_ls_R_factor_gt 0.0658
_refine_ls_shift/su_max 0.001
_refine_ls_shift/su_mean 0.000
_refine_ls_structure_factor_coef Fsqd
_refine_ls_weighting_details 'calc w=1/[\s^2^(Fo^2^)+(0.0616P)^2^+102.6504P] where P=(Fo^2^+2Fc^2^)/3'
_refine_ls_weighting_scheme calc
_refine_ls_wR_factor_gt 0.1426
_refine_ls_wR_factor_ref 0.1543
_reflns_number_gt 17192
_reflns_number_total 23078
_reflns_threshold_expression >2sigma(I)
_cod_data_source_file ic026019fsi20021222_111119_2.cif
_cod_data_source_block complex2
_cod_depositor_comments
;
The following automatic conversions were performed:

'_symmetry_cell_setting' value 'Orthorhombic' changed to
'orthorhombic' according to the built-in table from CIF Core
dictionary named 'cif_core.dic' version 2.4.1 from 2010-06-29.

Automatic conversion script
Id: cif_fix_values 1646 2011-03-28 12:23:43Z adriana 
;
_cod_original_cell_volume 19097.9(14)
_cod_original_formula_sum 'C56 H57 Ag14 F42 N8 O30.50'
_cod_database_code 4313283

loop_
_symmetry_equiv_pos_as_xyz
'x, y, z'
'-x+1/2, -y, z+1/2'
'-x, y+1/2, -z+1/2'
'x+1/2, -y+1/2, -z'
'-x, -y, -z'
'x-1/2, y, -z-1/2'
'x, -y-1/2, z-1/2'
'-x-1/2, y-1/2, z'

loop_
_atom_site_label
_atom_site_type_symbol
_atom_site_fract_x
_atom_site_fract_y
_atom_site_fract_z
_atom_site_U_iso_or_equiv
_atom_site_adp_type
_atom_site_occupancy
_atom_site_symmetry_multiplicity
_atom_site_calc_flag
_atom_site_refinement_flags
_atom_site_disorder_assembly
_atom_site_disorder_group
Ag1 Ag 0.48471(3) 0.83663(4) 0.100594(12) 0.04374(16) Uani 1 1 d . . .
Ag2 Ag 0.43877(3) 0.98822(3) 0.115449(12) 0.04255(15) Uani 1 1 d . . .
Ag3 Ag 0.44853(3) 0.99650(3) 0.175126(13) 0.04892(18) Uani 1 1 d . . .
Ag4 Ag 0.49922(4) 0.83637(5) 0.199293(14) 0.0733(3) Uani 1 1 d . . .
Ag5 Ag 0.56420(3) 0.92258(4) 0.149102(14) 0.04581(16) Uani 1 1 d . . .
Ag6 Ag 0.54353(2) 0.74464(3) 0.147041(13) 0.03481(13) Uani 1 1 d . . .
Ag7 Ag 0.41427(3) 0.74529(3) 0.156206(16) 0.04649(17) Uani 1 1 d . . .
Ag8 Ag 0.35452(3) 0.89707(4) 0.147926(17) 0.05140(18) Uani 1 1 d . . .
Ag9 Ag 0.46047(3) 0.73095(5) 0.043033(15) 0.05482(19) Uani 1 1 d . . .
Ag10 Ag 0.54047(3) 0.60140(4) 0.053315(16) 0.05411(18) Uani 1 1 d . . .
Ag11 Ag 0.61240(3) 0.63264(3) 0.108506(14) 0.04315(16) Uani 1 1 d . . .
Ag12 Ag 0.46791(3) 0.64002(4) 0.104638(14) 0.04470(16) Uani 1 1 d . . .
Ag13 Ag 0.63435(3) 0.79148(3) 0.105204(13) 0.04170(15) Uani 1 1 d . . .
Ag14 Ag 0.59084(3) 0.77444(4) 0.042999(15) 0.05251(18) Uani 1 1 d . . .
C1 C 0.4795(3) 0.8415(4) 0.15399(15) 0.0334(15) Uani 1 1 d . . .
C2 C 0.4518(3) 0.8959(4) 0.14571(16) 0.0354(16) Uani 1 1 d . . .
C3 C 0.5547(4) 0.7234(4) 0.09615(17) 0.0389(17) Uani 1 1 d . . .
C4 C 0.5242(4) 0.7297(4) 0.07538(17) 0.0393(18) Uani 1 1 d . . .
C11 C 0.4871(3) 0.5903(4) 0.16948(16) 0.0386(17) Uani 1 1 d D . .
C12 C 0.4899(3) 0.5202(3) 0.18783(14) 0.049(2) Uani 1 1 d D . .
C21 C 0.3932(4) 0.9161(5) 0.05962(15) 0.0415(18) Uani 1 1 d D . .
C22 C 0.3638(5) 0.9205(4) 0.03086(18) 0.088(4) Uani 1 1 d D . .
C31 C 0.5868(4) 0.9542(5) 0.08333(17) 0.053(2) Uani 1 1 d D . .
C32 C 0.6214(4) 1.0059(5) 0.06394(17) 0.058(2) Uani 1 1 d D . .
C41 C 0.3974(4) 0.9519(6) 0.23074(17) 0.052(2) Uani 1 1 d D . .
C42 C 0.3569(3) 0.9615(5) 0.25608(16) 0.078(3) Uani 1 1 d D . .
C51 C 0.3133(4) 0.7568(5) 0.19403(17) 0.048(2) Uani 1 1 d D . .
C52 C 0.2711(4) 0.7374(5) 0.21790(19) 0.085(4) Uani 1 1 d D . .
C61 C 0.3923(3) 1.1427(4) 0.13837(19) 0.0415(18) Uani 1 1 d D . .
C62 C 0.3639(3) 1.2197(3) 0.13707(13) 0.053(2) Uani 1 1 d D . .
C71 C 0.6685(3) 0.6200(5) 0.04112(18) 0.048(2) Uani 1 1 d D . .
C72 C 0.7246(3) 0.6209(4) 0.02358(14) 0.063(3) Uani 1 1 d D . .
C81 C 0.6692(3) 0.7840(4) 0.17003(15) 0.0387(17) Uani 1 1 d D . .
C82 C 0.7191(3) 0.7811(6) 0.19158(18) 0.064(3) Uani 1 1 d D . .
C91 C 0.7264(4) 0.8141(6) 0.0608(2) 0.059(2) Uani 1 1 d D . .
C92 C 0.7869(4) 0.8336(6) 0.04950(17) 0.096(5) Uani 1 1 d D . .
C101 C 0.3317(3) 0.7591(4) 0.10177(15) 0.0398(18) Uani 1 1 d D . .
C102 C 0.2986(3) 0.7279(3) 0.07631(13) 0.054(2) Uani 1 1 d D . .
C111 C 0.6077(4) 0.9639(5) 0.20801(18) 0.048(2) Uani 1 1 d D . .
C112 C 0.6444(4) 1.0084(8) 0.2290(2) 0.114(7) Uani 1 1 d D . .
C121 C 0.5427(5) 1.0997(4) 0.1486(2) 0.062(3) Uani 1 1 d D . .
C122 C 0.5615(4) 1.1775(4) 0.1394(2) 0.100(5) Uani 1 1 d D . .
C131 C 0.5404(4) 0.4757(4) 0.0975(2) 0.052(2) Uani 1 1 d D . .
C132 C 0.5307(4) 0.3962(4) 0.10790(19) 0.079(4) Uani 1 1 d D . .
C141 C 0.4067(4) 0.5420(5) 0.0616(3) 0.061(3) Uani 1 1 d D . .
C142 C 0.3619(5) 0.4860(7) 0.0512(3) 0.114(6) Uani 1 1 d D . .
O11 O 0.4424(2) 0.6002(3) 0.15461(13) 0.0431(13) Uani 1 1 d . . .
O12 O 0.5313(2) 0.6305(3) 0.17185(14) 0.0479(15) Uani 1 1 d . . .
O21 O 0.4166(3) 0.8552(3) 0.06452(12) 0.0468(14) Uani 1 1 d . . .
O22 O 0.3930(3) 0.9749(3) 0.07254(13) 0.0587(18) Uani 1 1 d . . .
O31 O 0.5390(4) 0.9391(6) 0.0754(2) 0.112(4) Uani 1 1 d . . .
O32 O 0.6146(3) 0.9298(4) 0.10389(14) 0.0617(18) Uani 1 1 d . . .
O41 O 0.4169(4) 0.8899(5) 0.22725(17) 0.078(2) Uani 1 1 d . . .
O42 O 0.4057(4) 1.0110(4) 0.21715(14) 0.073(2) Uani 1 1 d . . .
O51 O 0.3479(3) 0.7056(4) 0.18828(15) 0.0639(19) Uani 1 1 d . . .
O52 O 0.3086(3) 0.8194(4) 0.18488(17) 0.070(2) Uani 1 1 d . . .
O61 O 0.3940(4) 1.1167(4) 0.16184(15) 0.079(2) Uani 1 1 d . . .
O62 O 0.4082(3) 1.1160(3) 0.11520(13) 0.0599(18) Uani 1 1 d . . .
O71 O 0.6753(4) 0.6083(5) 0.06628(14) 0.082(3) Uani 1 1 d . . .
O72 O 0.6227(3) 0.6332(4) 0.02756(14) 0.0625(18) Uani 1 1 d . . .
O81 O 0.6275(3) 0.7432(4) 0.17504(15) 0.069(2) Uani 1 1 d . . .
O82 O 0.6762(3) 0.8278(5) 0.15075(13) 0.074(2) Uani 1 1 d . . .
O91 O 0.7235(3) 0.8120(5) 0.08688(15) 0.078(2) Uani 1 1 d . . .
O92 O 0.6886(3) 0.8041(5) 0.04322(15) 0.078(2) Uani 1 1 d . . .
O101 O 0.3143(3) 0.8195(4) 0.11071(16) 0.068(2) Uani 1 1 d . . .
O102 O 0.3712(3) 0.7184(4) 0.11096(14) 0.0584(17) Uani 1 1 d . . .
O111 O 0.5615(4) 0.9377(6) 0.21696(17) 0.098(3) Uani 1 1 d . . .
O112 O 0.6289(3) 0.9626(4) 0.18433(13) 0.0596(18) Uani 1 1 d . . .
O121 O 0.5181(3) 1.0981(4) 0.17138(16) 0.069(2) Uani 1 1 d . . .
O122 O 0.5540(5) 1.0536(4) 0.1320(2) 0.113(4) Uani 1 1 d . . .
O131 O 0.5450(4) 0.4808(4) 0.07195(18) 0.074(2) Uani 1 1 d . . .
O132 O 0.5431(3) 0.5228(3) 0.11649(15) 0.0565(16) Uani 1 1 d . . .
O141 O 0.4371(4) 0.5697(6) 0.04257(18) 0.091(3) Uani 1 1 d . . .
O142 O 0.4077(3) 0.5500(4) 0.08710(16) 0.0610(18) Uani 1 1 d . . .
F11 F 0.5371(3) 0.4788(4) 0.18389(18) 0.105(3) Uani 1 1 d D . .
F12 F 0.4461(3) 0.4737(4) 0.1844(2) 0.151(5) Uani 1 1 d D . .
F13 F 0.4923(5) 0.5359(4) 0.21507(13) 0.140(4) Uani 1 1 d D . .
F21 F 0.3981(8) 0.9550(9) 0.0127(2) 0.277(12) Uani 1 1 d D . .
F22 F 0.3168(6) 0.9622(8) 0.0309(3) 0.252(10) Uani 1 1 d D . .
F23 F 0.3481(4) 0.8569(4) 0.01922(17) 0.126(4) Uani 1 1 d D . .
F31 F 0.6413(13) 0.9680(9) 0.0419(4) 0.154(9) Uani 0.70 1 d PD . .
F32 F 0.5921(9) 1.0639(13) 0.0541(8) 0.153(11) Uani 0.70 1 d PD . .
F33 F 0.6682(10) 1.0351(18) 0.0761(4) 0.155(11) Uani 0.70 1 d PD . .
F31' F 0.606(2) 1.003(3) 0.0380(5) 0.114(13) Uani 0.30 1 d P . .
F32' F 0.621(3) 1.0698(15) 0.0697(11) 0.111(14) Uani 0.30 1 d P . .
F33' F 0.6733(13) 0.988(2) 0.0626(9) 0.085(8) Uani 0.30 1 d P . .
F41 F 0.3019(3) 0.9532(11) 0.24866(19) 0.212(8) Uani 1 1 d D . .
F42 F 0.3669(5) 0.9136(6) 0.27684(17) 0.149(4) Uani 1 1 d D . .
F43 F 0.3615(5) 1.0259(5) 0.26957(18) 0.137(4) Uani 1 1 d D . .
F51 F 0.2979(5) 0.7279(10) 0.24232(19) 0.204(7) Uani 1 1 d D . .
F52 F 0.2423(5) 0.6746(6) 0.2134(3) 0.204(7) Uani 1 1 d D . .
F53 F 0.2287(4) 0.7857(5) 0.2226(2) 0.153(4) Uani 1 1 d D . .
F61 F 0.3064(3) 1.2166(4) 0.1396(3) 0.139(4) Uani 1 1 d D . .
F62 F 0.3798(5) 1.2665(4) 0.15706(17) 0.122(3) Uani 1 1 d D . .
F63 F 0.3718(5) 1.2568(4) 0.11338(16) 0.138(4) Uani 1 1 d D . .
F71 F 0.7708(3) 0.6462(5) 0.03756(17) 0.108(3) Uani 1 1 d D . .
F72 F 0.7393(4) 0.5520(4) 0.01614(16) 0.106(3) Uani 1 1 d D . .
F73 F 0.7204(3) 0.6586(5) -0.00045(13) 0.096(2) Uani 1 1 d D . .
F81 F 0.7164(13) 0.8348(14) 0.2107(6) 0.184(13) Uani 0.70 1 d PD . .
F82 F 0.7273(11) 0.7170(9) 0.2050(6) 0.142(9) Uani 0.70 1 d PD . .
F83 F 0.7705(4) 0.7883(17) 0.1788(4) 0.160(8) Uani 0.70 1 d PD . .
F81' F 0.7499(14) 0.8376(15) 0.1930(6) 0.067(7) Uani 0.30 1 d P . .
F82' F 0.6968(18) 0.781(4) 0.2179(5) 0.122(19) Uani 0.30 1 d P . .
F83' F 0.737(4) 0.724(3) 0.1920(14) 0.22(4) Uani 0.30 1 d P . .
F91 F 0.8286(4) 0.7912(8) 0.0602(3) 0.187(6) Uani 1 1 d D . .
F92 F 0.8024(5) 0.9023(6) 0.0561(3) 0.177(6) Uani 1 1 d D . .
F93 F 0.7935(4) 0.8248(8) 0.02204(17) 0.167(5) Uani 1 1 d D . .
F101 F 0.2662(3) 0.6692(4) 0.08353(15) 0.091(2) Uani 1 1 d D . .
F102 F 0.3331(3) 0.7055(5) 0.05542(14) 0.105(3) Uani 1 1 d D . .
F103 F 0.2615(4) 0.7760(4) 0.06482(18) 0.109(3) Uani 1 1 d D . .
F111 F 0.6696(9) 0.9600(9) 0.2462(4) 0.337(16) Uani 1 1 d D . .
F112 F 0.6833(8) 1.0419(15) 0.2228(3) 0.347(18) Uani 1 1 d . . .
F113 F 0.6156(4) 1.0452(6) 0.2485(2) 0.137(4) Uani 1 1 d D . .
F121 F 0.6028(6) 1.2058(7) 0.1555(4) 0.267(11) Uani 1 1 d D . .
F122 F 0.5845(10) 1.1854(6) 0.1142(3) 0.259(11) Uani 1 1 d D . .
F123 F 0.5209(5) 1.2290(4) 0.1421(3) 0.163(5) Uani 1 1 d D . .
F131 F 0.4789(4) 0.3867(6) 0.1193(4) 0.203(7) Uani 1 1 d D . .
F132 F 0.5667(5) 0.3757(5) 0.1282(3) 0.169(5) Uani 1 1 d D . .
F133 F 0.5384(6) 0.3425(4) 0.0892(2) 0.162(5) Uani 1 1 d D . .
F141 F 0.3590(8) 0.4783(13) 0.0236(3) 0.305(13) Uani 1 1 d D . .
F142 F 0.3084(5) 0.4985(10) 0.0597(4) 0.245(10) Uani 1 1 d D . .
F143 F 0.3686(9) 0.4188(7) 0.0618(5) 0.326(14) Uani 1 1 d D . .
N1 N 0.6848(3) 0.5671(4) 0.12999(13) 0.0360(14) Uani 1 1 d . . .
N2 N 0.7653(3) 0.4910(5) 0.15328(17) 0.066(3) Uani 1 1 d . . .
H2 H 0.7945 0.4638 0.1616 0.09(4) Uiso 1 1 calc R . .
N3 N 0.2656(3) 0.9620(4) 0.14973(15) 0.0395(15) Uani 1 1 d . . .
N4 N 0.1659(3) 1.0230(4) 0.15414(17) 0.0478(18) Uani 1 1 d . . .
H4 H 0.1300 1.0451 0.1558 0.07(3) Uiso 1 1 calc R . .
N5 N 0.5829(3) 0.8054(4) -0.00575(14) 0.0437(16) Uani 1 1 d . . .
N6 N 0.5789(4) 0.8315(5) -0.05840(17) 0.065(2) Uani 1 1 d . . .
H6 H 0.5773 0.8415 -0.0773 0.04(2) Uiso 1 1 calc R . .
N7 N 0.5156(3) 0.7672(4) 0.23997(14) 0.0471(17) Uani 1 1 d . . .
N8 N 0.5287(6) 0.6963(5) 0.28641(19) 0.085(3) Uani 1 1 d . . .
H8 H 0.5329 0.6697 0.3028 0.18(8) Uiso 1 1 calc R . .
C01 C 0.7408(4) 0.6083(5) 0.1289(2) 0.053(2) Uani 1 1 d . . .
H01A H 0.7362 0.6565 0.1382 0.064 Uiso 1 1 calc R . .
H01B H 0.7515 0.6173 0.1092 0.064 Uiso 1 1 calc R . .
C02 C 0.7896(4) 0.5638(8) 0.1436(2) 0.075(3) Uani 1 1 d . . .
H02A H 0.8217 0.5554 0.1304 0.091 Uiso 1 1 calc R . .
H02B H 0.8045 0.5919 0.1597 0.091 Uiso 1 1 calc R . .
C03 C 0.6706(4) 0.5509(6) 0.16000(18) 0.054(2) Uani 1 1 d . . .
H03A H 0.6334 0.5244 0.1609 0.065 Uiso 1 1 calc R . .
H03B H 0.6661 0.5979 0.1702 0.065 Uiso 1 1 calc R . .
C04 C 0.7175(4) 0.5041(8) 0.1746(2) 0.076(4) Uani 1 1 d . . .
H04A H 0.7328 0.5305 0.1910 0.091 Uiso 1 1 calc R . .
H04B H 0.7011 0.4567 0.1808 0.091 Uiso 1 1 calc R . .
C05 C 0.6935(4) 0.4948(5) 0.1151(2) 0.055(2) Uani 1 1 d . . .
H05A H 0.7025 0.5045 0.0953 0.065 Uiso 1 1 calc R . .
H05B H 0.6572 0.4663 0.1158 0.065 Uiso 1 1 calc R . .
C06 C 0.7424(5) 0.4489(6) 0.1281(2) 0.070(3) Uani 1 1 d . . .
H06A H 0.7277 0.4002 0.1340 0.083 Uiso 1 1 calc R . .
H06B H 0.7736 0.4412 0.1144 0.083 Uiso 1 1 calc R . .
C07 C 0.2181(3) 0.9078(5) 0.1430(2) 0.050(2) Uani 1 1 d . . .
H07A H 0.2176 0.8683 0.1572 0.060 Uiso 1 1 calc R . .
H07B H 0.2257 0.8849 0.1247 0.060 Uiso 1 1 calc R . .
C08 C 0.1584(4) 0.9467(5) 0.1424(2) 0.057(3) Uani 1 1 d . . .
H08A H 0.1439 0.9494 0.1230 0.068 Uiso 1 1 calc R . .
H08B H 0.1303 0.9187 0.1536 0.068 Uiso 1 1 calc R . .
C09 C 0.2608(4) 1.0251(6) 0.1294(3) 0.068(3) Uani 1 1 d . . .
H09A H 0.2620 1.0059 0.1101 0.082 Uiso 1 1 calc R . .
H09B H 0.2938 1.0588 0.1319 0.082 Uiso 1 1 calc R . .
C010 C 0.2030(4) 1.0683(5) 0.1341(2) 0.055(2) Uani 1 1 d . . .
H01C H 0.2110 1.1173 0.1422 0.066 Uiso 1 1 calc R . .
H01D H 0.1826 1.0752 0.1162 0.066 Uiso 1 1 calc R . .
C011 C 0.2567(4) 0.9912(5) 0.1787(2) 0.056(2) Uani 1 1 d . . .
H01E H 0.2844 1.0315 0.1823 0.067 Uiso 1 1 calc R . .
H01F H 0.2640 0.9517 0.1924 0.067 Uiso 1 1 calc R . .
C012 C 0.1940(4) 1.0207(6) 0.1824(2) 0.062(3) Uani 1 1 d . . .
H01G H 0.1721 0.9879 0.1950 0.074 Uiso 1 1 calc R . .
H01H H 0.1947 1.0705 0.1907 0.074 Uiso 1 1 calc R . .
C013 C 0.5698(6) 0.7361(5) -0.0213(2) 0.064(3) Uani 1 1 d . . .
H01I H 0.5318 0.7170 -0.0154 0.077 Uiso 1 1 calc R . .
H01J H 0.5991 0.6985 -0.0168 0.077 Uiso 1 1 calc R . .
C014 C 0.5691(9) 0.7500(7) -0.0540(2) 0.113(6) Uani 1 1 d . . .
H01K H 0.5999 0.7213 -0.0632 0.135 Uiso 1 1 calc R . .
H01L H 0.5316 0.7351 -0.0620 0.135 Uiso 1 1 calc R . .
C015 C 0.6394(4) 0.8361(6) -0.0156(2) 0.058(2) Uani 1 1 d . . .
H01M H 0.6704 0.8000 -0.0119 0.070 Uiso 1 1 calc R . .
H01N H 0.6484 0.8815 -0.0052 0.070 Uiso 1 1 calc R . .
C016 C 0.6373(4) 0.8537(6) -0.04752(19) 0.058(3) Uani 1 1 d . . .
H01O H 0.6437 0.9068 -0.0506 0.070 Uiso 1 1 calc R . .
H01P H 0.6679 0.8261 -0.0574 0.070 Uiso 1 1 calc R . .
C017 C 0.5371(5) 0.8610(6) -0.0122(2) 0.066(3) Uani 1 1 d . . .
H01Q H 0.5458 0.9075 -0.0023 0.079 Uiso 1 1 calc R . .
H01R H 0.4995 0.8427 -0.0055 0.079 Uiso 1 1 calc R . .
C018 C 0.5338(5) 0.8757(8) -0.0440(3) 0.088(4) Uani 1 1 d . . .
H01S H 0.4953 0.8619 -0.0510 0.106 Uiso 1 1 calc R . .
H01T H 0.5400 0.9286 -0.0477 0.106 Uiso 1 1 calc R . .
C019 C 0.5727(6) 0.7269(8) 0.2399(3) 0.091(4) Uani 1 1 d . . .
H01U H 0.6044 0.7620 0.2362 0.109 Uiso 1 1 calc R . .
H01V H 0.5728 0.6893 0.2250 0.109 Uiso 1 1 calc R . .
C020 C 0.5821(8) 0.6890(9) 0.2689(3) 0.118(6) Uani 1 1 d . . .
H02C H 0.5913 0.6364 0.2662 0.141 Uiso 1 1 calc R . .
H02D H 0.6150 0.7124 0.2786 0.141 Uiso 1 1 calc R . .
C021 C 0.4697(7) 0.7129(8) 0.2431(3) 0.097(5) Uani 1 1 d . . .
H02E H 0.4687 0.6804 0.2266 0.117 Uiso 1 1 calc R . .
H02F H 0.4321 0.7382 0.2446 0.117 Uiso 1 1 calc R . .
C022 C 0.4804(9) 0.6660(10) 0.2699(3) 0.142(8) Uani 1 1 d . . .
H02G H 0.4450 0.6654 0.2814 0.170 Uiso 1 1 calc R . .
H02H H 0.4893 0.6147 0.2645 0.170 Uiso 1 1 calc R . .
C023 C 0.5171(6) 0.8181(6) 0.2653(2) 0.067(3) Uani 1 1 d . . .
H02I H 0.4819 0.8486 0.2655 0.081 Uiso 1 1 calc R . .
H02J H 0.5506 0.8514 0.2638 0.081 Uiso 1 1 calc R . .
C024 C 0.5212(8) 0.7745(7) 0.2928(2) 0.098(5) Uani 1 1 d . . .
H02K H 0.5542 0.7924 0.3039 0.118 Uiso 1 1 calc R . .
H02L H 0.4857 0.7816 0.3038 0.118 Uiso 1 1 calc R . .
O1W O 0.4169(3) 0.7258(4) 0.00162(14) 0.068(2) Uani 1 1 d . . .
O2W O 0.4462(7) 0.6008(7) -0.0206(2) 0.165(6) Uani 1 1 d . . .
O3W O 0.5229(17) 0.539(2) 0.0053(9) 0.218(16) Uiso 0.50 1 d P . .

loop_
_atom_site_aniso_label
_atom_site_aniso_U_11
_atom_site_aniso_U_22
_atom_site_aniso_U_33
_atom_site_aniso_U_23
_atom_site_aniso_U_13
_atom_site_aniso_U_12
Ag1 0.0578(4) 0.0430(3) 0.0305(3) -0.0090(2) -0.0083(3) 0.0236(3)
Ag2 0.0645(4) 0.0297(3) 0.0335(3) 0.0042(2) -0.0082(3) 0.0078(3)
Ag3 0.0779(5) 0.0333(3) 0.0356(3) -0.0083(2) 0.0155(3) -0.0037(3)
Ag4 0.1007(7) 0.0918(6) 0.0274(3) 0.0131(4) -0.0088(4) 0.0072(5)
Ag5 0.0380(3) 0.0513(4) 0.0481(4) 0.0039(3) 0.0009(3) -0.0175(3)
Ag6 0.0286(3) 0.0324(3) 0.0434(3) 0.0032(2) -0.0017(2) 0.0030(2)
Ag7 0.0309(3) 0.0345(3) 0.0740(4) 0.0035(3) 0.0066(3) -0.0046(2)
Ag8 0.0238(3) 0.0468(4) 0.0836(5) -0.0070(3) 0.0016(3) 0.0051(3)
Ag9 0.0444(4) 0.0763(5) 0.0438(4) -0.0172(3) -0.0138(3) 0.0091(3)
Ag10 0.0569(4) 0.0483(4) 0.0572(4) -0.0057(3) 0.0093(3) -0.0004(3)
Ag11 0.0405(3) 0.0329(3) 0.0561(4) 0.0005(3) -0.0106(3) 0.0140(3)
Ag12 0.0444(4) 0.0433(3) 0.0464(3) -0.0041(3) 0.0070(3) -0.0134(3)
Ag13 0.0379(3) 0.0410(3) 0.0462(3) 0.0009(3) -0.0023(3) -0.0086(3)
Ag14 0.0578(4) 0.0552(4) 0.0445(3) 0.0050(3) 0.0171(3) -0.0033(3)
C1 0.041(4) 0.030(4) 0.029(3) 0.005(3) 0.004(3) 0.003(3)
C2 0.031(4) 0.035(4) 0.040(4) -0.009(3) 0.002(3) 0.007(3)
C3 0.039(4) 0.031(4) 0.047(4) -0.005(3) -0.009(4) 0.006(3)
C4 0.047(5) 0.033(4) 0.039(4) -0.005(3) 0.002(4) 0.007(3)
C11 0.032(4) 0.036(4) 0.047(4) 0.002(3) 0.006(3) -0.004(3)
C12 0.043(5) 0.047(5) 0.057(5) 0.013(4) -0.010(4) -0.007(4)
C21 0.043(5) 0.042(5) 0.040(4) 0.006(4) -0.013(4) -0.004(4)
C22 0.147(13) 0.056(6) 0.062(7) -0.003(6) -0.062(8) 0.015(7)
C31 0.072(7) 0.049(5) 0.038(4) 0.005(4) -0.010(4) -0.017(5)
C32 0.069(7) 0.062(7) 0.043(5) 0.013(5) 0.002(5) -0.006(5)
C41 0.039(5) 0.077(7) 0.042(5) 0.003(5) 0.005(4) 0.005(5)
C42 0.068(8) 0.108(10) 0.058(7) -0.001(7) 0.020(6) 0.005(7)
C51 0.043(5) 0.054(5) 0.045(5) 0.004(4) 0.007(4) 0.000(4)
C52 0.089(9) 0.085(9) 0.081(9) 0.024(7) 0.045(7) 0.017(7)
C61 0.041(4) 0.030(4) 0.054(5) 0.003(4) -0.011(4) 0.005(3)
C62 0.065(6) 0.039(5) 0.055(5) -0.004(4) -0.014(5) 0.013(4)
C71 0.053(5) 0.047(5) 0.045(5) -0.002(4) 0.007(4) 0.019(4)
C72 0.054(6) 0.079(7) 0.056(6) 0.007(5) 0.004(5) 0.022(5)
C81 0.038(4) 0.041(4) 0.037(4) 0.000(3) -0.009(3) -0.003(3)
C82 0.049(6) 0.063(7) 0.080(8) 0.016(6) -0.030(5) -0.014(5)
C91 0.043(5) 0.074(7) 0.059(6) -0.016(5) 0.006(5) -0.006(5)
C92 0.064(8) 0.136(13) 0.088(9) -0.047(9) 0.022(7) -0.034(9)
C101 0.037(4) 0.037(4) 0.045(4) 0.003(3) 0.002(3) -0.006(3)
C102 0.055(6) 0.058(6) 0.050(5) -0.004(4) 0.000(4) -0.002(5)
C111 0.032(4) 0.060(5) 0.052(5) -0.003(4) 0.004(4) -0.008(4)
C112 0.031(6) 0.24(2) 0.070(8) -0.047(11) -0.005(6) -0.004(9)
C121 0.055(6) 0.051(6) 0.081(7) -0.020(5) 0.016(5) -0.005(5)
C122 0.106(11) 0.040(6) 0.155(14) -0.003(7) 0.071(10) -0.010(6)
C131 0.038(5) 0.036(4) 0.081(7) 0.000(5) -0.008(5) 0.001(4)
C132 0.077(8) 0.038(5) 0.120(11) 0.004(6) -0.021(8) -0.008(5)
C141 0.047(6) 0.051(6) 0.084(8) -0.012(5) -0.006(5) -0.004(4)
C142 0.109(13) 0.107(12) 0.125(13) -0.065(10) 0.006(10) -0.054(10)
O11 0.025(3) 0.038(3) 0.067(4) 0.015(3) -0.006(3) -0.005(2)
O12 0.038(3) 0.037(3) 0.068(4) 0.014(3) -0.011(3) -0.014(2)
O21 0.057(4) 0.040(3) 0.043(3) -0.005(2) -0.018(3) 0.014(3)
O22 0.091(5) 0.036(3) 0.050(4) -0.002(3) -0.023(3) 0.008(3)
O31 0.095(7) 0.159(10) 0.084(6) 0.056(6) -0.041(5) -0.066(7)
O32 0.073(5) 0.061(4) 0.051(4) 0.012(3) 0.014(3) 0.011(4)
O41 0.088(6) 0.072(5) 0.074(5) 0.015(4) 0.022(4) 0.017(4)
O42 0.103(6) 0.064(5) 0.050(4) -0.005(3) 0.029(4) 0.008(4)
O51 0.066(4) 0.047(4) 0.079(5) 0.009(3) 0.034(4) 0.010(3)
O52 0.067(5) 0.058(4) 0.086(5) 0.026(4) 0.023(4) 0.017(4)
O61 0.124(7) 0.061(4) 0.051(4) 0.021(3) 0.019(4) 0.044(4)
O62 0.103(6) 0.034(3) 0.042(3) -0.005(3) -0.020(3) 0.018(3)
O71 0.086(5) 0.118(7) 0.041(4) 0.029(4) 0.016(4) 0.050(5)
O72 0.055(4) 0.085(5) 0.047(4) 0.002(3) 0.006(3) 0.021(4)
O81 0.054(4) 0.082(5) 0.071(4) 0.037(4) -0.030(3) -0.044(4)
O82 0.078(5) 0.098(6) 0.047(4) 0.029(4) -0.018(3) -0.055(4)
O91 0.043(4) 0.133(7) 0.057(4) -0.022(4) 0.004(3) -0.013(4)
O92 0.052(4) 0.125(7) 0.057(4) 0.007(4) -0.002(4) -0.026(4)
O101 0.048(4) 0.068(5) 0.087(5) -0.029(4) -0.006(4) 0.017(3)
O102 0.061(4) 0.047(4) 0.067(4) -0.011(3) -0.015(3) 0.010(3)
O111 0.088(6) 0.135(8) 0.069(5) -0.023(5) 0.030(5) -0.058(6)
O112 0.037(3) 0.094(5) 0.047(4) -0.002(3) 0.007(3) -0.012(3)
O121 0.082(5) 0.060(4) 0.064(4) -0.010(4) 0.018(4) -0.016(4)
O122 0.184(10) 0.047(4) 0.108(7) -0.011(5) 0.088(7) -0.007(5)
O131 0.103(6) 0.047(4) 0.072(5) -0.005(4) 0.008(4) 0.009(4)
O132 0.058(4) 0.041(3) 0.070(4) -0.006(3) -0.004(3) 0.000(3)
O141 0.088(6) 0.119(7) 0.066(5) 0.000(5) -0.016(5) -0.038(6)
O142 0.054(4) 0.061(4) 0.069(5) -0.015(4) 0.009(3) -0.013(3)
F11 0.089(5) 0.081(5) 0.146(7) 0.065(5) 0.018(5) 0.029(4)
F12 0.099(6) 0.095(6) 0.259(12) 0.116(7) -0.094(7) -0.061(5)
F13 0.269(13) 0.085(6) 0.068(5) 0.026(4) 0.028(6) -0.004(7)
F21 0.54(3) 0.215(15) 0.075(7) 0.070(8) -0.127(12) -0.126(19)
F22 0.298(17) 0.198(12) 0.260(15) -0.146(11) -0.246(15) 0.172(13)
F23 0.193(9) 0.074(5) 0.112(6) -0.036(4) -0.106(6) 0.029(5)
F31 0.26(3) 0.127(14) 0.076(11) 0.013(11) 0.074(15) 0.049(15)
F32 0.107(13) 0.115(15) 0.24(3) 0.131(18) 0.034(14) 0.035(11)
F33 0.143(17) 0.21(2) 0.107(13) 0.063(14) -0.061(13) -0.119(18)
F31' 0.18(4) 0.15(3) 0.014(9) 0.050(15) -0.021(15) -0.04(3)
F32' 0.15(5) 0.034(14) 0.14(4) 0.021(17) 0.04(3) -0.015(19)
F33' 0.061(16) 0.12(3) 0.08(2) 0.032(17) 0.003(14) -0.004(15)
F41 0.052(5) 0.49(2) 0.093(7) -0.047(10) 0.022(5) 0.003(9)
F42 0.177(10) 0.199(11) 0.071(5) 0.044(6) 0.054(6) 0.007(8)
F43 0.168(9) 0.151(9) 0.092(6) -0.028(6) 0.074(6) 0.010(7)
F51 0.190(12) 0.34(2) 0.082(6) 0.062(9) 0.064(7) 0.046(13)
F52 0.200(12) 0.109(8) 0.301(17) -0.011(9) 0.191(13) -0.047(8)
F53 0.132(8) 0.135(8) 0.192(10) 0.019(7) 0.113(8) 0.041(6)
F61 0.081(6) 0.069(5) 0.266(13) 0.001(6) -0.015(7) 0.036(4)
F62 0.187(9) 0.061(4) 0.118(6) -0.033(4) -0.078(6) 0.040(5)
F63 0.261(12) 0.062(4) 0.092(5) 0.034(4) 0.027(7) 0.075(6)
F71 0.067(5) 0.146(8) 0.112(6) 0.000(5) -0.008(4) -0.003(5)
F72 0.112(6) 0.104(6) 0.102(5) 0.000(4) 0.049(5) 0.052(5)
F73 0.078(5) 0.142(7) 0.069(4) 0.039(4) 0.026(4) 0.024(4)
F81 0.22(3) 0.157(18) 0.18(2) -0.114(18) -0.16(2) 0.093(17)
F82 0.178(15) 0.089(11) 0.16(2) 0.062(12) -0.148(15) -0.034(10)
F83 0.038(6) 0.28(3) 0.164(16) 0.055(18) -0.008(8) -0.007(10)
F81' 0.069(18) 0.059(14) 0.074(17) -0.008(12) -0.041(13) -0.035(13)
F82' 0.13(3) 0.20(4) 0.033(11) 0.008(18) -0.038(13) -0.11(3)
F83' 0.39(9) 0.10(3) 0.18(5) 0.03(3) -0.26(6) 0.03(4)
F91 0.047(5) 0.279(17) 0.237(14) 0.001(12) 0.027(7) 0.006(7)
F92 0.133(8) 0.187(11) 0.211(11) -0.092(9) 0.103(8) -0.098(8)
F93 0.107(7) 0.303(15) 0.090(6) -0.057(8) 0.053(5) -0.095(8)
F101 0.080(5) 0.097(5) 0.096(5) 0.011(4) -0.031(4) -0.048(4)
F102 0.105(6) 0.137(7) 0.072(4) -0.049(5) 0.020(4) -0.026(5)
F103 0.127(7) 0.085(5) 0.116(6) -0.002(4) -0.066(5) 0.028(5)
F111 0.34(3) 0.31(2) 0.36(3) -0.21(2) -0.29(2) 0.19(2)
F112 0.224(15) 0.63(4) 0.192(14) -0.24(2) 0.127(13) -0.31(2)
F113 0.090(6) 0.201(10) 0.120(7) -0.085(7) -0.006(5) 0.006(6)
F121 0.137(10) 0.124(10) 0.54(3) 0.054(14) -0.070(15) -0.091(9)
F122 0.50(3) 0.081(7) 0.196(13) 0.001(8) 0.221(17) -0.047(11)
F123 0.191(11) 0.049(4) 0.250(13) 0.038(6) 0.081(10) 0.015(6)
F131 0.103(7) 0.099(7) 0.41(2) 0.066(10) 0.091(11) -0.019(6)
F132 0.217(12) 0.062(5) 0.227(12) 0.065(7) -0.088(10) -0.031(6)
F133 0.283(15) 0.047(4) 0.155(9) -0.011(5) 0.007(9) -0.029(6)
F141 0.30(2) 0.45(3) 0.168(12) -0.148(17) 0.031(13) -0.27(2)
F142 0.095(8) 0.276(19) 0.37(2) -0.191(17) 0.003(11) -0.078(10)
F143 0.33(3) 0.107(10) 0.54(4) -0.078(16) -0.12(3) -0.103(13)
N1 0.030(3) 0.039(3) 0.039(3) -0.001(3) -0.004(3) 0.010(3)
N2 0.039(4) 0.101(7) 0.059(5) 0.038(5) 0.008(4) 0.035(4)
N3 0.021(3) 0.034(3) 0.063(4) -0.002(3) -0.001(3) 0.005(2)
N4 0.032(4) 0.031(3) 0.080(5) 0.004(3) 0.001(3) 0.012(3)
N5 0.053(4) 0.040(4) 0.038(4) 0.001(3) 0.002(3) 0.003(3)
N6 0.091(7) 0.060(5) 0.044(4) 0.015(4) -0.016(4) -0.003(5)
N7 0.063(5) 0.043(4) 0.035(3) 0.008(3) -0.003(3) -0.001(3)
N8 0.155(11) 0.056(5) 0.043(5) 0.021(4) -0.008(6) -0.016(6)
C01 0.037(5) 0.058(6) 0.064(6) 0.010(5) -0.004(4) 0.000(4)
C02 0.037(5) 0.118(10) 0.071(7) 0.022(7) -0.005(5) 0.000(6)
C03 0.039(5) 0.084(7) 0.040(4) 0.009(4) 0.013(4) 0.018(5)
C04 0.052(6) 0.133(11) 0.044(5) 0.029(6) 0.013(4) 0.034(6)
C05 0.059(6) 0.044(5) 0.060(5) -0.001(4) -0.013(5) 0.020(4)
C06 0.074(7) 0.056(6) 0.079(7) 0.018(5) 0.013(6) 0.038(5)
C07 0.029(4) 0.035(4) 0.086(7) -0.011(4) -0.004(4) 0.006(3)
C08 0.031(4) 0.040(5) 0.099(8) -0.002(5) -0.010(5) 0.002(4)
C09 0.035(5) 0.062(6) 0.108(9) 0.030(6) 0.012(5) 0.007(4)
C010 0.041(5) 0.040(5) 0.086(7) 0.015(5) -0.001(5) 0.007(4)
C011 0.046(5) 0.055(5) 0.066(6) -0.013(5) -0.010(4) 0.013(4)
C012 0.058(6) 0.070(7) 0.058(6) -0.015(5) 0.004(5) 0.019(5)
C013 0.093(8) 0.041(5) 0.057(6) 0.007(4) -0.012(6) -0.009(5)
C014 0.232(19) 0.064(7) 0.043(6) 0.008(5) -0.031(9) -0.048(10)
C015 0.050(6) 0.071(7) 0.054(5) 0.013(5) 0.003(4) 0.000(5)
C016 0.064(6) 0.065(6) 0.046(5) 0.008(4) 0.010(5) 0.016(5)
C017 0.065(7) 0.060(6) 0.072(7) 0.012(5) 0.012(5) 0.014(5)
C018 0.059(7) 0.104(10) 0.101(10) 0.051(8) -0.005(7) 0.010(7)
C019 0.096(10) 0.101(10) 0.076(8) 0.019(7) 0.018(7) 0.037(8)
C020 0.155(16) 0.108(12) 0.090(10) 0.021(9) -0.019(11) 0.062(11)
C021 0.121(12) 0.107(10) 0.063(7) 0.024(7) -0.030(7) -0.056(9)
C022 0.206(19) 0.133(14) 0.087(10) 0.047(10) -0.037(11) -0.118(14)
C023 0.106(9) 0.053(6) 0.043(5) 0.002(4) -0.009(5) 0.005(6)
C024 0.183(16) 0.075(8) 0.037(5) 0.012(5) -0.007(7) -0.004(9)
O1W 0.063(4) 0.088(5) 0.053(4) -0.019(4) -0.018(3) 0.004(4)
O2W 0.263(17) 0.143(11) 0.089(8) -0.048(7) -0.022(9) 0.090(11)

loop_
_atom_type_symbol
_atom_type_description
_atom_type_scat_dispersion_real
_atom_type_scat_dispersion_imag
_atom_type_scat_source
C C 0.0033 0.0016 'International Tables Vol C Tables 4.2.6.8 and 6.1.1.4'
H H 0.0000 0.0000 'International Tables Vol C Tables 4.2.6.8 and 6.1.1.4'
N N 0.0061 0.0033 'International Tables Vol C Tables 4.2.6.8 and 6.1.1.4'
O O 0.0106 0.0060 'International Tables Vol C Tables 4.2.6.8 and 6.1.1.4'
F F 0.0171 0.0103 'International Tables Vol C Tables 4.2.6.8 and 6.1.1.4'
Ag Ag -0.8971 1.1015 'International Tables Vol C Tables 4.2.6.8 and 6.1.1.4'

loop_
_geom_angle_atom_site_label_1
_geom_angle_atom_site_label_2
_geom_angle_atom_site_label_3
_geom_angle
_geom_angle_site_symmetry_1
_geom_angle_site_symmetry_3
_geom_angle_publ_flag
O21 Ag1 C4 90.1(2) . . ?
O21 Ag1 C2 111.2(2) . . ?
C4 Ag1 C2 149.9(3) . . ?
O21 Ag1 O31 83.0(2) . . ?
C4 Ag1 O31 99.1(4) . . ?
C2 Ag1 O31 104.1(3) . . ?
O21 Ag1 C1 133.9(2) . . ?
C4 Ag1 C1 122.3(3) . . ?
C2 Ag1 C1 28.2(2) . . ?
O31 Ag1 C1 118.1(3) . . ?
O21 Ag1 C3 117.7(2) . . ?
C4 Ag1 C3 27.7(3) . . ?
C2 Ag1 C3 126.0(3) . . ?
O31 Ag1 C3 103.1(3) . . ?
C1 Ag1 C3 97.9(2) . . ?
O21 Ag1 Ag2 78.92(14) . . ?
C4 Ag1 Ag2 163.73(19) . . ?
C2 Ag1 Ag2 46.30(18) . . ?
O31 Ag1 Ag2 67.9(3) . . ?
C1 Ag1 Ag2 73.60(16) . . ?
C3 Ag1 Ag2 160.90(18) . . ?
O21 Ag1 Ag6 153.60(15) . . ?
C4 Ag1 Ag6 76.39(19) . . ?
C2 Ag1 Ag6 75.40(18) . . ?
O31 Ag1 Ag6 121.1(2) . . ?
C1 Ag1 Ag6 47.34(17) . . ?
C3 Ag1 Ag6 50.58(18) . . ?
Ag2 Ag1 Ag6 118.31(2) . . ?
O21 Ag1 Ag5 143.85(14) . . ?
C4 Ag1 Ag5 120.2(2) . . ?
C2 Ag1 Ag5 51.39(17) . . ?
O31 Ag1 Ag5 73.6(2) . . ?
C1 Ag1 Ag5 46.96(18) . . ?
C3 Ag1 Ag5 94.64(17) . . ?
Ag2 Ag1 Ag5 66.94(2) . . ?
Ag6 Ag1 Ag5 60.69(2) . . ?
O21 Ag1 Ag9 51.57(14) . . ?
C4 Ag1 Ag9 38.7(2) . . ?
C2 Ag1 Ag9 151.72(18) . . ?
O31 Ag1 Ag9 96.2(2) . . ?
C1 Ag1 Ag9 145.10(17) . . ?
C3 Ag1 Ag9 66.15(18) . . ?
Ag2 Ag1 Ag9 129.98(3) . . ?
Ag6 Ag1 Ag9 110.55(2) . . ?
Ag5 Ag1 Ag9 156.12(3) . . ?
C2 Ag2 O22 123.8(2) . . ?
C2 Ag2 O62 139.4(2) . . ?
O22 Ag2 O62 87.8(2) . . ?
C2 Ag2 Ag3 51.91(19) . . ?
O22 Ag2 Ag3 157.1(2) . . ?
O62 Ag2 Ag3 88.73(14) . . ?
C2 Ag2 Ag8 48.49(19) . . ?
O22 Ag2 Ag8 95.99(19) . . ?
O62 Ag2 Ag8 109.88(19) . . ?
Ag3 Ag2 Ag8 64.09(2) . . ?
C2 Ag2 Ag1 54.94(18) . . ?
O22 Ag2 Ag1 81.88(15) . . ?
O62 Ag2 Ag1 165.55(16) . . ?
Ag3 Ag2 Ag1 104.67(2) . . ?
Ag8 Ag2 Ag1 81.38(2) . . ?
O42 Ag3 C2 130.6(3) . . ?
O42 Ag3 O121 105.5(3) . . ?
C2 Ag3 O121 121.8(3) . . ?
O42 Ag3 O61 84.7(3) . . ?
C2 Ag3 O61 122.0(3) . . ?
O121 Ag3 O61 70.8(3) . . ?
O42 Ag3 Ag2 149.1(2) . . ?
C2 Ag3 Ag2 49.7(2) . . ?
O121 Ag3 Ag2 91.05(18) . . ?
O61 Ag3 Ag2 76.23(16) . . ?
O42 Ag3 Ag8 97.6(2) . . ?
C2 Ag3 Ag8 46.29(19) . . ?
O121 Ag3 Ag8 149.73(19) . . ?
O61 Ag3 Ag8 92.5(2) . . ?
Ag2 Ag3 Ag8 59.87(2) . . ?
O42 Ag3 Ag5 138.8(2) . . ?
C2 Ag3 Ag5 53.96(19) . . ?
O121 Ag3 Ag5 74.90(18) . . ?
O61 Ag3 Ag5 130.84(17) . . ?
Ag2 Ag3 Ag5 70.19(2) . . ?
Ag8 Ag3 Ag5 100.24(2) . . ?
O42 Ag3 Ag4 87.0(2) . . ?
C2 Ag3 Ag4 60.8(2) . . ?
O121 Ag3 Ag4 116.5(2) . . ?
O61 Ag3 Ag4 170.17(18) . . ?
Ag2 Ag3 Ag4 109.10(3) . . ?
Ag8 Ag3 Ag4 83.53(3) . . ?
Ag5 Ag3 Ag4 58.90(2) . . ?
C1 Ag4 N7 150.1(3) . . ?
C1 Ag4 O111 114.9(3) . . ?
N7 Ag4 O111 91.1(3) . . ?
C1 Ag4 O41 110.3(3) . . ?
N7 Ag4 O41 83.5(3) . . ?
O111 Ag4 O41 88.5(3) . . ?
C1 Ag4 Ag6 47.02(19) . . ?
N7 Ag4 Ag6 108.77(19) . . ?
O111 Ag4 Ag6 117.89(19) . . ?
O41 Ag4 Ag6 149.7(2) . . ?
C1 Ag4 Ag5 49.4(2) . . ?
N7 Ag4 Ag5 143.0(2) . . ?
O111 Ag4 Ag5 68.02(19) . . ?
O41 Ag4 Ag5 124.01(18) . . ?
Ag6 Ag4 Ag5 61.16(2) . . ?
C1 Ag4 Ag7 44.4(2) . . ?
N7 Ag4 Ag7 110.39(19) . . ?
O111 Ag4 Ag7 158.5(2) . . ?
O41 Ag4 Ag7 94.2(2) . . ?
Ag6 Ag4 Ag7 55.74(2) . . ?
Ag5 Ag4 Ag7 93.14(2) . . ?
C1 Ag4 Ag3 63.38(19) . . ?
N7 Ag4 Ag3 144.01(19) . . ?
O111 Ag4 Ag3 71.3(3) . . ?
O41 Ag4 Ag3 65.41(18) . . ?
Ag6 Ag4 Ag3 107.22(2) . . ?
Ag5 Ag4 Ag3 59.10(2) . . ?
Ag7 Ag4 Ag3 90.50(3) . . ?
O112 Ag5 C1 128.2(2) . . ?
O112 Ag5 O32 108.0(2) . . ?
C1 Ag5 O32 119.5(2) . . ?
O112 Ag5 O122 90.1(3) . . ?
C1 Ag5 O122 121.2(3) . . ?
O32 Ag5 O122 73.1(2) . . ?
O112 Ag5 C2 136.0(2) . . ?
C1 Ag5 C2 27.7(2) . . ?
O32 Ag5 C2 114.9(2) . . ?
O122 Ag5 C2 93.4(3) . . ?
O112 Ag5 Ag4 85.03(16) . . ?
C1 Ag5 Ag4 43.20(17) . . ?
O32 Ag5 Ag4 153.95(17) . . ?
O122 Ag5 Ag4 130.66(19) . . ?
C2 Ag5 Ag4 60.07(17) . . ?
O112 Ag5 Ag3 97.02(16) . . ?
C1 Ag5 Ag3 63.38(17) . . ?
O32 Ag5 Ag3 135.00(17) . . ?
O122 Ag5 Ag3 70.0(2) . . ?
C2 Ag5 Ag3 44.65(16) . . ?
Ag4 Ag5 Ag3 62.00(2) . . ?
O112 Ag5 Ag6 114.64(19) . . ?
C1 Ag5 Ag6 45.25(17) . . ?
O32 Ag5 Ag6 95.49(17) . . ?
O122 Ag5 Ag6 155.1(3) . . ?
C2 Ag5 Ag6 70.95(16) . . ?
Ag4 Ag5 Ag6 58.46(2) . . ?
Ag3 Ag5 Ag6 107.39(2) . . ?
O112 Ag5 Ag1 169.66(19) . . ?
C1 Ag5 Ag1 49.46(17) . . ?
O32 Ag5 Ag1 71.10(18) . . ?
O122 Ag5 Ag1 99.3(3) . . ?
C2 Ag5 Ag1 48.17(16) . . ?
Ag4 Ag5 Ag1 91.98(3) . . ?
Ag3 Ag5 Ag1 90.26(2) . . ?
Ag6 Ag5 Ag1 55.821(18) . . ?
C1 Ag6 O81 116.9(3) . . ?
C1 Ag6 O12 120.3(2) . . ?
O81 Ag6 O12 78.9(2) . . ?
C1 Ag6 C3 109.0(2) . . ?
O81 Ag6 C3 118.0(3) . . ?
O12 Ag6 C3 111.3(2) . . ?
C1 Ag6 Ag7 49.04(19) . . ?
O81 Ag6 Ag7 137.09(19) . . ?
O12 Ag6 Ag7 79.33(14) . . ?
C3 Ag6 Ag7 104.25(19) . . ?
C1 Ag6 Ag13 109.06(18) . . ?
O81 Ag6 Ag13 78.83(17) . . ?
O12 Ag6 Ag13 130.61(15) . . ?
C3 Ag6 Ag13 47.23(19) . . ?
Ag7 Ag6 Ag13 141.50(3) . . ?
C1 Ag6 Ag1 54.16(17) . . ?
O81 Ag6 Ag1 140.87(15) . . ?
O12 Ag6 Ag1 140.10(14) . . ?
C3 Ag6 Ag1 54.83(18) . . ?
Ag7 Ag6 Ag1 70.53(2) . . ?
Ag13 Ag6 Ag1 71.29(2) . . ?
C1 Ag6 Ag11 152.62(18) . . ?
O81 Ag6 Ag11 84.8(2) . . ?
O12 Ag6 Ag11 78.21(16) . . ?
C3 Ag6 Ag11 43.70(18) . . ?
Ag7 Ag6 Ag11 125.74(3) . . ?
Ag13 Ag6 Ag11 56.32(2) . . ?
Ag1 Ag6 Ag11 98.53(2) . . ?
C1 Ag6 Ag4 44.33(18) . . ?
O81 Ag6 Ag4 79.9(2) . . ?
O12 Ag6 Ag4 91.34(16) . . ?
C3 Ag6 Ag4 152.79(18) . . ?
Ag7 Ag6 Ag4 64.14(3) . . ?
Ag13 Ag6 Ag4 126.83(3) . . ?
Ag1 Ag6 Ag4 98.15(2) . . ?
Ag11 Ag6 Ag4 162.91(3) . . ?
C1 Ag6 Ag5 48.84(19) . . ?
O81 Ag6 Ag5 82.68(18) . . ?
O12 Ag6 Ag5 148.64(16) . . ?
C3 Ag6 Ag5 99.68(18) . . ?
Ag7 Ag6 Ag5 97.87(2) . . ?
Ag13 Ag6 Ag5 68.94(2) . . ?
Ag1 Ag6 Ag5 63.49(2) . . ?
Ag11 Ag6 Ag5 125.20(3) . . ?
Ag4 Ag6 Ag5 60.37(2) . . ?
C1 Ag6 Ag12 100.64(19) . . ?
O81 Ag6 Ag12 141.6(2) . . ?
O12 Ag6 Ag12 75.24(15) . . ?
C3 Ag6 Ag12 50.10(19) . . ?
Ag7 Ag6 Ag12 64.17(2) . . ?
Ag13 Ag6 Ag12 97.10(2) . . ?
Ag1 Ag6 Ag12 68.43(2) . . ?
Ag11 Ag6 Ag12 62.56(2) . . ?
Ag4 Ag6 Ag12 128.12(3) . . ?
Ag5 Ag6 Ag12 131.91(2) . . ?
O51 Ag7 C1 135.0(3) . . ?
O51 Ag7 O102 105.0(3) . . ?
C1 Ag7 O102 112.2(2) . . ?
O51 Ag7 Ag6 139.5(2) . . ?
C1 Ag7 Ag6 49.42(19) . . ?
O102 Ag7 Ag6 106.01(17) . . ?
O51 Ag7 Ag8 93.71(17) . . ?
C1 Ag7 Ag8 67.43(19) . . ?
O102 Ag7 Ag8 83.17(15) . . ?
Ag6 Ag7 Ag8 115.20(3) . . ?
O51 Ag7 Ag4 98.0(2) . . ?
C1 Ag7 Ag4 42.25(18) . . ?
O102 Ag7 Ag4 154.47(17) . . ?
Ag6 Ag7 Ag4 60.12(2) . . ?
Ag8 Ag7 Ag4 84.37(3) . . ?
O51 Ag7 Ag12 124.27(18) . . ?
C1 Ag7 Ag12 98.84(18) . . ?
O102 Ag7 Ag12 51.95(16) . . ?
Ag6 Ag7 Ag12 61.66(2) . . ?
Ag8 Ag7 Ag12 125.06(3) . . ?
Ag4 Ag7 Ag12 121.61(3) . . ?
C2 Ag8 N3 150.8(3) . . ?
C2 Ag8 O101 109.9(2) . . ?
N3 Ag8 O101 88.9(2) . . ?
C2 Ag8 O52 116.9(3) . . ?
N3 Ag8 O52 83.4(2) . . ?
O101 Ag8 O52 91.7(3) . . ?
C2 Ag8 Ag2 47.9(2) . . ?
N3 Ag8 Ag2 108.11(17) . . ?
O101 Ag8 Ag2 100.77(19) . . ?
O52 Ag8 Ag2 163.06(19) . . ?
C2 Ag8 Ag7 63.4(2) . . ?
N3 Ag8 Ag7 145.22(16) . . ?
O101 Ag8 Ag7 75.76(17) . . ?
O52 Ag8 Ag7 66.42(16) . . ?
Ag2 Ag8 Ag7 105.37(3) . . ?
C2 Ag8 Ag3 47.66(19) . . ?
N3 Ag8 Ag3 107.74(16) . . ?
O101 Ag8 Ag3 154.35(18) . . ?
O52 Ag8 Ag3 109.1(2) . . ?
Ag2 Ag8 Ag3 56.04(2) . . ?
Ag7 Ag8 Ag3 98.51(3) . . ?
C4 Ag9 O1W 163.1(3) . . ?
C4 Ag9 Ag10 56.8(2) . . ?
O1W Ag9 Ag10 112.9(2) . . ?
C4 Ag9 Ag14 48.4(2) . . ?
O1W Ag9 Ag14 116.6(2) . . ?
Ag10 Ag9 Ag14 66.71(2) . . ?
C4 Ag9 Ag12 47.8(2) . . ?
O1W Ag9 Ag12 141.2(2) . . ?
Ag10 Ag9 Ag12 56.62(2) . . ?
Ag14 Ag9 Ag12 94.26(2) . . ?
C4 Ag9 Ag1 46.0(2) . . ?
O1W Ag9 Ag1 145.0(2) . . ?
Ag10 Ag9 Ag1 101.76(3) . . ?
Ag14 Ag9 Ag1 72.46(2) . . ?
Ag12 Ag9 Ag1 63.89(2) . . ?
O72 Ag10 O131 113.0(3) . . ?
O72 Ag10 O141 136.3(3) . . ?
O131 Ag10 O141 84.7(3) . . ?
O72 Ag10 C4 96.5(3) . . ?
O131 Ag10 C4 133.3(3) . . ?
O141 Ag10 C4 98.6(3) . . ?
O72 Ag10 O3W 76.6(9) . . ?
O131 Ag10 O3W 86.6(9) . . ?
O141 Ag10 O3W 64.5(9) . . ?
C4 Ag10 O3W 136.9(9) . . ?
O72 Ag10 Ag9 102.75(17) . . ?
O131 Ag10 Ag9 143.6(2) . . ?
O141 Ag10 Ag9 64.0(2) . . ?
C4 Ag10 Ag9 43.88(19) . . ?
O3W Ag10 Ag9 95.5(9) . . ?
O72 Ag10 Ag12 144.47(18) . . ?
O131 Ag10 Ag12 86.1(2) . . ?
O141 Ag10 Ag12 72.2(2) . . ?
C4 Ag10 Ag12 52.03(19) . . ?
O3W Ag10 Ag12 136.5(9) . . ?
Ag9 Ag10 Ag12 67.50(3) . . ?
O72 Ag10 Ag11 88.13(17) . . ?
O131 Ag10 Ag11 80.1(2) . . ?
O141 Ag10 Ag11 135.3(2) . . ?
C4 Ag10 Ag11 64.89(19) . . ?
O3W Ag10 Ag11 153.9(9) . . ?
Ag9 Ag10 Ag11 108.52(3) . . ?
Ag12 Ag10 Ag11 65.09(2) . . ?
O72 Ag10 Ag14 54.13(18) . . ?
O131 Ag10 Ag14 153.8(2) . . ?
O141 Ag10 Ag14 120.7(2) . . ?
C4 Ag10 Ag14 43.53(19) . . ?
O3W Ag10 Ag14 109.1(9) . . ?
Ag9 Ag10 Ag14 57.90(2) . . ?
Ag12 Ag10 Ag14 95.42(3) . . ?
Ag11 Ag10 Ag14 77.01(2) . . ?
C3 Ag11 N1 161.8(3) . . ?
C3 Ag11 O71 105.4(3) . . ?
N1 Ag11 O71 81.2(2) . . ?
C3 Ag11 O132 103.8(3) . . ?
N1 Ag11 O132 89.3(2) . . ?
O71 Ag11 O132 109.9(3) . . ?
C3 Ag11 Ag13 49.9(2) . . ?
N1 Ag11 Ag13 113.95(17) . . ?
O71 Ag11 Ag13 91.6(2) . . ?
O132 Ag11 Ag13 150.81(15) . . ?
C3 Ag11 Ag6 51.2(2) . . ?
N1 Ag11 Ag6 115.95(16) . . ?
O71 Ag11 Ag6 149.9(2) . . ?
O132 Ag11 Ag6 95.45(15) . . ?
Ag13 Ag11 Ag6 59.30(2) . . ?
C3 Ag11 Ag10 65.8(2) . . ?
N1 Ag11 Ag10 131.53(16) . . ?
O71 Ag11 Ag10 66.8(2) . . ?
O132 Ag11 Ag10 70.12(16) . . ?
Ag13 Ag11 Ag10 102.80(3) . . ?
Ag6 Ag11 Ag10 109.53(2) . . ?
C3 Ag11 Ag12 49.4(2) . . ?
N1 Ag11 Ag12 140.66(17) . . ?
O71 Ag11 Ag12 122.50(19) . . ?
O132 Ag11 Ag12 54.53(15) . . ?
Ag13 Ag11 Ag12 97.53(2) . . ?
Ag6 Ag11 Ag12 60.339(19) . . ?
Ag10 Ag11 Ag12 55.78(2) . . ?
O142 Ag12 C4 124.7(3) . . ?
O142 Ag12 C3 147.1(3) . . ?
C4 Ag12 C3 28.0(3) . . ?
O142 Ag12 O11 90.1(2) . . ?
C4 Ag12 O11 145.2(2) . . ?
C3 Ag12 O11 119.8(2) . . ?
O142 Ag12 Ag10 82.99(17) . . ?
C4 Ag12 Ag10 54.19(17) . . ?
C3 Ag12 Ag10 64.78(18) . . ?
O11 Ag12 Ag10 144.14(13) . . ?
O142 Ag12 Ag6 163.07(19) . . ?
C4 Ag12 Ag6 72.19(19) . . ?
C3 Ag12 Ag6 48.34(19) . . ?
O11 Ag12 Ag6 73.08(12) . . ?
Ag10 Ag12 Ag6 109.63(3) . . ?
O142 Ag12 Ag11 126.56(18) . . ?
C4 Ag12 Ag11 62.55(19) . . ?
C3 Ag12 Ag11 41.00(17) . . ?
O11 Ag12 Ag11 99.58(12) . . ?
Ag10 Ag12 Ag11 59.14(2) . . ?
Ag6 Ag12 Ag11 57.105(18) . . ?
O142 Ag12 Ag7 116.49(17) . . ?
C4 Ag12 Ag7 103.53(17) . . ?
C3 Ag12 Ag7 94.14(18) . . ?
O11 Ag12 Ag7 52.41(13) . . ?
Ag10 Ag12 Ag7 157.51(3) . . ?
Ag6 Ag12 Ag7 54.175(18) . . ?
Ag11 Ag12 Ag7 110.55(2) . . ?
O142 Ag12 Ag9 89.81(19) . . ?
C4 Ag12 Ag9 39.14(19) . . ?
C3 Ag12 Ag9 67.17(18) . . ?
O11 Ag12 Ag9 159.66(13) . . ?
Ag10 Ag12 Ag9 55.88(2) . . ?
Ag6 Ag12 Ag9 106.54(2) . . ?
Ag11 Ag12 Ag9 96.80(2) . . ?
Ag7 Ag12 Ag9 110.19(3) . . ?
C3 Ag13 O91 139.1(3) . . ?
C3 Ag13 O82 129.3(3) . . ?
O91 Ag13 O82 86.6(2) . . ?
C3 Ag13 O32 112.7(3) . . ?
O91 Ag13 O32 89.6(3) . . ?
O82 Ag13 O32 80.2(3) . . ?
C3 Ag13 Ag11 48.08(19) . . ?
O91 Ag13 Ag11 109.8(2) . . ?
O82 Ag13 Ag11 106.40(17) . . ?
O32 Ag13 Ag11 159.62(17) . . ?
C3 Ag13 Ag6 53.6(2) . . ?
O91 Ag13 Ag6 158.8(2) . . ?
O82 Ag13 Ag6 76.32(16) . . ?
O32 Ag13 Ag6 99.67(15) . . ?
Ag11 Ag13 Ag6 64.39(2) . . ?
C3 Ag13 Ag14 60.4(2) . . ?
O91 Ag13 Ag14 86.66(18) . . ?
O82 Ag13 Ag14 168.89(15) . . ?
O32 Ag13 Ag14 90.90(16) . . ?
Ag11 Ag13 Ag14 84.22(2) . . ?
Ag6 Ag13 Ag14 112.02(3) . . ?
O92 Ag14 C4 136.1(3) . . ?
O92 Ag14 N5 91.4(3) . . ?
C4 Ag14 N5 132.4(3) . . ?
O92 Ag14 Ag9 178.7(2) . . ?
C4 Ag14 Ag9 43.2(2) . . ?
N5 Ag14 Ag9 89.18(18) . . ?
O92 Ag14 Ag13 70.29(18) . . ?
C4 Ag14 Ag13 67.6(2) . . ?
N5 Ag14 Ag13 156.26(18) . . ?
Ag9 Ag14 Ag13 109.44(3) . . ?
O92 Ag14 Ag10 123.3(2) . . ?
C4 Ag14 Ag10 49.66(19) . . ?
N5 Ag14 Ag10 109.36(17) . . ?
Ag9 Ag14 Ag10 55.39(2) . . ?
Ag13 Ag14 Ag10 93.61(2) . . ?
C2 C1 Ag4 116.9(6) . . ?
C2 C1 Ag7 106.1(6) . . ?
Ag4 C1 Ag7 93.3(3) . . ?
C2 C1 Ag6 152.2(6) . . ?
Ag4 C1 Ag6 88.6(3) . . ?
Ag7 C1 Ag6 81.5(2) . . ?
C2 C1 Ag5 84.7(5) . . ?
Ag4 C1 Ag5 87.3(3) . . ?
Ag7 C1 Ag5 167.4(4) . . ?
Ag6 C1 Ag5 85.9(3) . . ?
C2 C1 Ag1 74.5(5) . . ?
Ag4 C1 Ag1 164.7(4) . . ?
Ag7 C1 Ag1 92.9(3) . . ?
Ag6 C1 Ag1 78.5(2) . . ?
Ag5 C1 Ag1 83.6(2) . . ?
C1 C2 Ag2 150.7(6) . . ?
C1 C2 Ag8 120.6(6) . . ?
Ag2 C2 Ag8 83.6(3) . . ?
C1 C2 Ag3 116.8(6) . . ?
Ag2 C2 Ag3 78.4(2) . . ?
Ag8 C2 Ag3 86.0(2) . . ?
C1 C2 Ag1 77.3(5) . . ?
Ag2 C2 Ag1 78.8(2) . . ?
Ag8 C2 Ag1 110.2(3) . . ?
Ag3 C2 Ag1 150.1(4) . . ?
C1 C2 Ag5 67.6(5) . . ?
Ag2 C2 Ag5 92.0(3) . . ?
Ag8 C2 Ag5 167.3(3) . . ?
Ag3 C2 Ag5 81.4(2) . . ?
Ag1 C2 Ag5 80.4(2) . . ?
C4 C3 Ag11 129.7(6) . . ?
C4 C3 Ag13 125.1(7) . . ?
Ag11 C3 Ag13 82.0(3) . . ?
C4 C3 Ag6 136.2(7) . . ?
Ag11 C3 Ag6 85.1(3) . . ?
Ag13 C3 Ag6 79.2(2) . . ?
C4 C3 Ag12 74.3(6) . . ?
Ag11 C3 Ag12 89.6(3) . . ?
Ag13 C3 Ag12 159.5(4) . . ?
Ag6 C3 Ag12 81.6(3) . . ?
C4 C3 Ag1 68.7(5) . . ?
Ag11 C3 Ag1 159.7(4) . . ?
Ag13 C3 Ag1 93.5(3) . . ?
Ag6 C3 Ag1 74.6(2) . . ?
Ag12 C3 Ag1 87.9(3) . . ?
C3 C4 Ag9 170.5(8) . . ?
C3 C4 Ag14 100.9(6) . . ?
Ag9 C4 Ag14 88.4(3) . . ?
C3 C4 Ag1 83.7(5) . . ?
Ag9 C4 Ag1 95.2(3) . . ?
Ag14 C4 Ag1 107.3(3) . . ?
C3 C4 Ag12 77.6(6) . . ?
Ag9 C4 Ag12 93.0(3) . . ?
Ag14 C4 Ag12 159.9(4) . . ?
Ag1 C4 Ag12 92.5(3) . . ?
C3 C4 Ag10 99.4(6) . . ?
Ag9 C4 Ag10 79.3(2) . . ?
Ag14 C4 Ag10 86.8(2) . . ?
Ag1 C4 Ag10 164.8(4) . . ?
Ag12 C4 Ag10 73.8(2) . . ?
O12 C11 O11 129.1(6) . . ?
O12 C11 C12 113.0(6) . . ?
O11 C11 C12 117.9(6) . . ?
F12 C12 F13 106.8(7) . . ?
F12 C12 F11 104.5(6) . . ?
F13 C12 F11 102.8(7) . . ?
F12 C12 C11 114.8(6) . . ?
F13 C12 C11 112.4(6) . . ?
F11 C12 C11 114.4(6) . . ?
O22 C21 O21 132.1(7) . . ?
O22 C21 C22 113.7(7) . . ?
O21 C21 C22 113.9(7) . . ?
F22 C22 F23 105.6(9) . . ?
F22 C22 F21 102.8(13) . . ?
F23 C22 F21 107.3(10) . . ?
F22 C22 C21 113.1(8) . . ?
F23 C22 C21 116.8(7) . . ?
F21 C22 C21 110.1(7) . . ?
O31 C31 O32 129.8(8) . . ?
O31 C31 C32 115.2(8) . . ?
O32 C31 C32 114.7(8) . . ?
F32' C32 F33' 106(3) . . ?
F32' C32 F31' 105(3) . . ?
F33' C32 F31' 102(3) . . ?
F32' C32 F32 47(2) . . ?
F33' C32 F32 132.9(17) . . ?
F31' C32 F32 64(2) . . ?
F32' C32 F33 61(3) . . ?
F33' C32 F33 49.3(16) . . ?
F31' C32 F33 130.7(18) . . ?
F32 C32 F33 104.7(15) . . ?
F32' C32 F31 133(2) . . ?
F33' C32 F31 59.6(19) . . ?
F31' C32 F31 47(2) . . ?
F32 C32 F31 107.4(16) . . ?
F33 C32 F31 105.5(18) . . ?
F32' C32 C31 117(2) . . ?
F33' C32 C31 111.6(15) . . ?
F31' C32 C31 114.5(16) . . ?
F32 C32 C31 115.2(11) . . ?
F33 C32 C31 113.4(9) . . ?
F31 C32 C31 109.9(10) . . ?
O41 C41 O42 130.7(8) . . ?
O41 C41 C42 115.8(9) . . ?
O42 C41 C42 113.5(8) . . ?
F41 C42 F43 107.6(11) . . ?
F41 C42 F42 106.9(10) . . ?
F43 C42 F42 101.2(9) . . ?
F41 C42 C41 111.1(7) . . ?
F43 C42 C41 115.4(8) . . ?
F42 C42 C41 113.8(8) . . ?
O52 C51 O51 131.6(7) . . ?
O52 C51 C52 114.9(8) . . ?
O51 C51 C52 113.4(7) . . ?
F53 C52 F51 106.3(10) . . ?
F53 C52 F52 102.7(9) . . ?
F51 C52 F52 105.2(12) . . ?
F53 C52 C51 116.2(8) . . ?
F51 C52 C51 112.4(8) . . ?
F52 C52 C51 113.0(8) . . ?
O61 C61 O62 130.6(7) . . ?
O61 C61 C62 113.6(7) . . ?
O62 C61 C62 115.8(7) . . ?
F62 C62 F63 104.7(7) . . ?
F62 C62 F61 103.6(8) . . ?
F63 C62 F61 103.6(9) . . ?
F62 C62 C61 115.5(6) . . ?
F63 C62 C61 115.7(6) . . ?
F61 C62 C61 112.4(6) . . ?
O71 C71 O72 129.9(7) . . ?
O71 C71 C72 115.1(8) . . ?
O72 C71 C72 115.0(7) . . ?
F73 C72 F71 108.1(7) . . ?
F73 C72 F72 105.4(7) . . ?
F71 C72 F72 104.4(8) . . ?
F73 C72 C71 114.2(6) . . ?
F71 C72 C71 113.7(7) . . ?
F72 C72 C71 110.2(6) . . ?
O82 C81 O81 129.2(7) . . ?
O82 C81 C82 115.1(7) . . ?
O81 C81 C82 115.6(7) . . ?
F83' C82 F81' 123(5) . . ?
F83' C82 F81 133(2) . . ?
F81' C82 F81 52.7(15) . . ?
F83' C82 F82 30(5) . . ?
F81' C82 F82 127.2(15) . . ?
F81 C82 F82 108.1(17) . . ?
F83' C82 F83 77(5) . . ?
F81' C82 F83 56.0(15) . . ?
F81 C82 F83 106.4(17) . . ?
F82 C82 F83 100.1(16) . . ?
F83' C82 F82' 97(4) . . ?
F81' C82 F82' 99.7(19) . . ?
F81 C82 F82' 49.5(17) . . ?
F82 C82 F82' 67(3) . . ?
F83 C82 F82' 139.1(17) . . ?
F83' C82 C81 109(2) . . ?
F81' C82 C81 115.7(14) . . ?
F81 C82 C81 113.3(9) . . ?
F82 C82 C81 116.9(10) . . ?
F83 C82 C81 110.8(9) . . ?
F82' C82 C81 109.5(18) . . ?
O92 C91 O91 129.8(8) . . ?
O92 C91 C92 116.3(9) . . ?
O91 C91 C92 113.9(8) . . ?
F93 C92 F92 108.2(10) . . ?
F93 C92 F91 103.0(11) . . ?
F92 C92 F91 104.5(11) . . ?
F93 C92 C91 115.0(8) . . ?
F92 C92 C91 112.2(8) . . ?
F91 C92 C91 113.0(8) . . ?
O101 C101 O102 129.3(7) . . ?
O101 C101 C102 115.7(7) . . ?
O102 C101 C102 115.0(7) . . ?
F103 C102 F102 105.8(7) . . ?
F103 C102 F101 105.2(7) . . ?
F102 C102 F101 106.5(7) . . ?
F103 C102 C101 113.7(6) . . ?
F102 C102 C101 113.7(6) . . ?
F101 C102 C101 111.3(6) . . ?
O112 C111 O111 130.5(8) . . ?
O112 C111 C112 112.7(8) . . ?
O111 C111 C112 116.7(9) . . ?
F112 C112 F113 108.4(14) . . ?
F112 C112 F111 99.5(18) . . ?
F113 C112 F111 96.5(12) . . ?
F112 C112 C111 123.6(11) . . ?
F113 C112 C111 116.4(8) . . ?
F111 C112 C111 107.4(10) . . ?
O122 C121 O121 132.8(9) . . ?
O122 C121 C122 113.1(9) . . ?
O121 C121 C122 114.0(8) . . ?
F122 C122 F123 107.3(12) . . ?
F122 C122 F121 101.3(14) . . ?
F123 C122 F121 100.4(11) . . ?
F122 C122 C121 118.2(9) . . ?
F123 C122 C121 114.5(8) . . ?
F121 C122 C121 112.9(9) . . ?
O131 C131 O132 131.9(8) . . ?
O131 C131 C132 113.7(8) . . ?
O132 C131 C132 114.3(9) . . ?
F131 C132 F133 107.6(11) . . ?
F131 C132 F132 103.2(11) . . ?
F133 C132 F132 101.6(10) . . ?
F131 C132 C131 112.7(8) . . ?
F133 C132 C131 116.5(8) . . ?
F132 C132 C131 113.8(7) . . ?
O142 C141 O141 131.5(8) . . ?
O142 C141 C142 114.4(10) . . ?
O141 C141 C142 114.0(10) . . ?
F142 C142 F141 106.2(15) . . ?
F142 C142 F143 98.5(14) . . ?
F141 C142 F143 106.8(16) . . ?
F142 C142 C141 114.7(9) . . ?
F141 C142 C141 115.2(10) . . ?
F143 C142 C141 113.8(10) . . ?
C11 O11 Ag12 112.0(5) . . ?
C11 O12 Ag6 123.3(5) . . ?
C21 O21 Ag1 123.5(5) . . ?
C21 O22 Ag2 122.1(5) . . ?
C31 O31 Ag1 118.1(6) . . ?
C31 O32 Ag5 117.6(6) . . ?
C31 O32 Ag13 117.2(6) . . ?
Ag5 O32 Ag13 90.6(2) . . ?
C41 O41 Ag4 134.8(7) . . ?
C41 O42 Ag3 115.1(6) . . ?
C51 O51 Ag7 110.1(5) . . ?
C51 O52 Ag8 137.7(6) . . ?
C61 O61 Ag3 124.4(5) . . ?
C61 O62 Ag2 116.6(5) . . ?
C71 O71 Ag11 132.6(6) . . ?
C71 O72 Ag10 111.4(5) . . ?
C81 O81 Ag6 121.7(5) . . ?
C81 O82 Ag13 116.0(5) . . ?
C91 O91 Ag13 116.1(6) . . ?
C91 O92 Ag14 137.0(6) . . ?
C101 O101 Ag8 129.2(6) . . ?
C101 O102 Ag7 119.6(5) . . ?
C111 O111 Ag4 131.6(7) . . ?
C111 O112 Ag5 114.0(5) . . ?
C121 O121 Ag3 112.7(6) . . ?
C121 O122 Ag5 118.0(8) . . ?
C131 O131 Ag10 116.1(6) . . ?
C131 O132 Ag11 116.7(6) . . ?
C141 O141 Ag10 118.5(7) . . ?
C141 O142 Ag12 117.1(6) . . ?
F31' F31 F33' 114(3) . . ?
F31' F31 C32 64.1(17) . . ?
F33' F31 C32 56.5(15) . . ?
F32' F32 C32 59.0(17) . . ?
F32' F32 F31' 110(3) . . ?
C32 F32 F31' 56.6(12) . . ?
F33' F33 F32' 110(3) . . ?
F33' F33 C32 60.9(16) . . ?
F32' F33 C32 53.8(17) . . ?
F31 F31' C32 69.2(16) . . ?
F31 F31' F32 125(3) . . ?
C32 F31' F32 59.8(15) . . ?
F32 F32' C32 74(3) . . ?
F32 F32' F33 133(4) . . ?
C32 F32' F33 65(2) . . ?
F33 F33' C32 69.8(19) . . ?
F33 F33' F31 128(3) . . ?
C32 F33' F31 63.8(16) . . ?
F82' F81 F81' 122(3) . . ?
F82' F81 C82 66(2) . . ?
F81' F81 C82 59.7(12) . . ?
F83' F82 C82 57(5) . . ?
F83' F82 F82' 114(6) . . ?
C82 F82 F82' 57.3(14) . . ?
F81' F83 C82 58.1(12) . . ?
F81' F83 F83' 98(3) . . ?
C82 F83 F83' 45(3) . . ?
F81 F81' F83 130(2) . . ?
F81 F81' C82 67.6(14) . . ?
F83 F81' C82 65.9(13) . . ?
F81 F82' C82 64.0(15) . . ?
F81 F82' F82 111(4) . . ?
C82 F82' F82 56(2) . . ?
F82 F83' C82 94(10) . . ?
F82 F83' F83 133(7) . . ?
C82 F83' F83 58(3) . . ?
C01 N1 C03 108.7(7) . . ?
C01 N1 C05 107.7(7) . . ?
C03 N1 C05 108.2(7) . . ?
C01 N1 Ag11 111.0(5) . . ?
C03 N1 Ag11 111.6(5) . . ?
C05 N1 Ag11 109.6(5) . . ?
C02 N2 C06 109.0(8) . . ?
C02 N2 C04 109.9(9) . . ?
C06 N2 C04 110.8(9) . . ?
C011 N3 C09 108.6(7) . . ?
C011 N3 C07 109.1(7) . . ?
C09 N3 C07 107.6(7) . . ?
C011 N3 Ag8 109.2(5) . . ?
C09 N3 Ag8 114.7(5) . . ?
C07 N3 Ag8 107.6(4) . . ?
C012 N4 C08 111.2(7) . . ?
C012 N4 C010 109.7(8) . . ?
C08 N4 C010 109.0(8) . . ?
C013 N5 C017 108.7(8) . . ?
C013 N5 C015 109.4(8) . . ?
C017 N5 C015 107.7(7) . . ?
C013 N5 Ag14 107.7(5) . . ?
C017 N5 Ag14 114.3(6) . . ?
C015 N5 Ag14 109.0(5) . . ?
C018 N6 C016 109.1(9) . . ?
C018 N6 C014 111.0(11) . . ?
C016 N6 C014 110.4(10) . . ?
C021 N7 C019 108.2(10) . . ?
C021 N7 C023 110.1(9) . . ?
C019 N7 C023 106.0(9) . . ?
C021 N7 Ag4 109.2(6) . . ?
C019 N7 Ag4 113.5(6) . . ?
C023 N7 Ag4 109.9(5) . . ?
C024 N8 C022 112.5(13) . . ?
C024 N8 C020 107.5(12) . . ?
C022 N8 C020 107.0(13) . . ?
N1 C01 C02 110.7(8) . . ?
N2 C02 C01 108.8(8) . . ?
N1 C03 C04 112.6(7) . . ?
N2 C04 C03 107.2(7) . . ?
N1 C05 C06 112.2(8) . . ?
N2 C06 C05 107.8(8) . . ?
N3 C07 C08 110.9(6) . . ?
N4 C08 C07 107.9(7) . . ?
N3 C09 C010 110.4(8) . . ?
N4 C010 C09 107.6(7) . . ?
N3 C011 C012 110.8(7) . . ?
N4 C012 C011 108.1(7) . . ?
N5 C013 C014 111.2(8) . . ?
N6 C014 C013 106.9(8) . . ?
N5 C015 C016 110.9(8) . . ?
N6 C016 C015 108.2(8) . . ?
N5 C017 C018 110.7(9) . . ?
N6 C018 C017 109.3(9) . . ?
N7 C019 C020 109.4(10) . . ?
N8 C020 C019 110.0(11) . . ?
N7 C021 C022 109.8(10) . . ?
N8 C022 C021 111.0(10) . . ?
N7 C023 C024 111.7(9) . . ?
N8 C024 C023 109.1(9) . . ?
O3W O3W Ag10 132(3) 5_665 . ?

loop_
_geom_bond_atom_site_label_1
_geom_bond_atom_site_label_2
_geom_bond_distance
_geom_bond_site_symmetry_2
_geom_bond_publ_flag
Ag1 O21 2.323(5) . ?
Ag1 C4 2.418(7) . ?
Ag1 C2 2.487(7) . ?
Ag1 O31 2.504(8) . ?
Ag1 C1 2.517(7) . ?
Ag1 C3 2.580(7) . ?
Ag1 Ag2 2.9803(8) . ?
Ag1 Ag6 3.0430(8) . ?
Ag1 Ag5 3.2915(9) . ?
Ag1 Ag9 3.3453(9) . ?
Ag2 C2 2.197(8) . ?
Ag2 O22 2.285(6) . ?
Ag2 O62 2.380(6) . ?
Ag2 Ag3 2.8214(9) . ?
Ag2 Ag8 2.9420(10) . ?
Ag3 O42 2.221(6) . ?
Ag3 C2 2.267(7) . ?
Ag3 O121 2.413(7) . ?
Ag3 O61 2.554(6) . ?
Ag3 Ag8 3.0595(10) . ?
Ag3 Ag5 3.1892(10) . ?
Ag3 Ag4 3.2818(11) . ?
Ag4 C1 2.181(7) . ?
Ag4 N7 2.308(7) . ?
Ag4 O111 2.442(8) . ?
Ag4 O41 2.481(8) . ?
Ag4 Ag6 3.1206(10) . ?
Ag4 Ag5 3.1828(10) . ?
Ag4 Ag7 3.2386(12) . ?
Ag5 O112 2.330(6) . ?
Ag5 C1 2.421(8) . ?
Ag5 O32 2.422(6) . ?
Ag5 O122 2.480(9) . ?
Ag5 C2 2.608(8) . ?
Ag5 Ag6 3.2073(9) . ?
Ag6 C1 2.284(7) . ?
Ag6 O81 2.322(6) . ?
Ag6 O12 2.362(5) . ?
Ag6 C3 2.439(8) . ?
Ag6 Ag7 2.9744(8) . ?
Ag6 Ag13 2.9748(9) . ?
Ag6 Ag11 3.1198(8) . ?
Ag6 Ag12 3.2287(9) . ?
Ag7 O51 2.250(6) . ?
Ag7 C1 2.271(8) . ?
Ag7 O102 2.393(6) . ?
Ag7 Ag8 3.0527(9) . ?
Ag7 Ag12 3.3019(10) . ?
Ag8 C2 2.217(7) . ?
Ag8 N3 2.333(6) . ?
Ag8 O101 2.412(7) . ?
Ag8 O52 2.456(7) . ?
Ag9 C4 2.102(8) . ?
Ag9 O1W 2.189(6) . ?
Ag9 Ag10 2.9802(11) . ?
Ag9 Ag14 3.0676(10) . ?
Ag9 Ag12 3.3260(10) . ?
Ag10 O72 2.302(7) . ?
Ag10 O131 2.324(7) . ?
Ag10 O141 2.472(9) . ?
Ag10 C4 2.539(7) . ?
Ag10 O3W 2.55(4) . ?
Ag10 Ag12 3.0063(10) . ?
Ag10 Ag11 3.1209(10) . ?
Ag10 Ag14 3.3259(10) . ?
Ag11 C3 2.163(7) . ?
Ag11 N1 2.260(6) . ?
Ag11 O71 2.488(7) . ?
Ag11 O132 2.543(6) . ?
Ag11 Ag13 2.8789(9) . ?
Ag11 Ag12 3.2974(9) . ?
Ag12 O142 2.267(7) . ?
Ag12 C4 2.468(8) . ?
Ag12 C3 2.504(8) . ?
Ag12 O11 2.524(6) . ?
Ag13 C3 2.224(8) . ?
Ag13 O91 2.235(7) . ?
Ag13 O82 2.433(6) . ?
Ag13 O32 2.507(7) . ?
Ag13 Ag14 3.1057(10) . ?
Ag14 O92 2.287(7) . ?
Ag14 C4 2.294(8) . ?
Ag14 N5 2.367(7) . ?
C1 C2 1.219(10) . ?
C3 C4 1.205(11) . ?
C11 O12 1.240(9) . ?
C11 O11 1.247(9) . ?
C11 C12 1.520(5) . ?
C12 F12 1.305(5) . ?
C12 F13 1.313(5) . ?
C12 F11 1.317(5) . ?
C21 O22 1.212(10) . ?
C21 O21 1.230(9) . ?
C21 C22 1.512(5) . ?
C22 F22 1.304(5) . ?
C22 F23 1.308(5) . ?
C22 F21 1.311(5) . ?
C31 O31 1.182(11) . ?
C31 O32 1.236(11) . ?
C31 C32 1.518(5) . ?
C32 F32' 1.17(3) . ?
C32 F33' 1.23(3) . ?
C32 F31' 1.27(2) . ?
C32 F32 1.314(5) . ?
C32 F33 1.317(5) . ?
C32 F31 1.319(5) . ?
C41 O41 1.202(12) . ?
C41 O42 1.246(12) . ?
C41 C42 1.518(5) . ?
C42 F41 1.308(5) . ?
C42 F43 1.315(5) . ?
C42 F42 1.318(5) . ?
C51 O52 1.200(11) . ?
C51 O51 1.235(10) . ?
C51 C52 1.519(5) . ?
C52 F53 1.312(5) . ?
C52 F51 1.313(5) . ?
C52 F52 1.314(5) . ?
C61 O61 1.198(10) . ?
C61 O62 1.244(10) . ?
C61 C62 1.518(5) . ?
C62 F62 1.308(5) . ?
C62 F63 1.309(5) . ?
C62 F61 1.316(5) . ?
C71 O71 1.212(10) . ?
C71 O72 1.244(10) . ?
C71 C72 1.521(5) . ?
C72 F73 1.319(5) . ?
C72 F71 1.319(5) . ?
C72 F72 1.320(5) . ?
C81 O82 1.208(9) . ?
C81 O81 1.218(9) . ?
C81 C82 1.524(5) . ?
C82 F83' 1.10(6) . ?
C82 F81' 1.23(2) . ?
C82 F81 1.315(5) . ?
C82 F82 1.318(5) . ?
C82 F83 1.321(5) . ?
C82 F82' 1.34(3) . ?
C91 O92 1.206(11) . ?
C91 O91 1.231(12) . ?
C91 C92 1.516(5) . ?
C92 F93 1.311(5) . ?
C92 F92 1.313(5) . ?
C92 F91 1.314(5) . ?
C101 O101 1.221(10) . ?
C101 O102 1.234(10) . ?
C101 C102 1.521(5) . ?
C102 F103 1.319(5) . ?
C102 F102 1.321(5) . ?
C102 F101 1.323(5) . ?
C111 O112 1.215(10) . ?
C111 O111 1.224(11) . ?
C111 C112 1.517(5) . ?
C112 F112 1.107(15) . ?
C112 F113 1.307(5) . ?
C112 F111 1.317(4) . ?
C121 O122 1.162(12) . ?
C121 O121 1.210(12) . ?
C121 C122 1.515(5) . ?
C122 F122 1.302(5) . ?
C122 F123 1.307(5) . ?
C122 F121 1.309(5) . ?
C131 O131 1.211(12) . ?
C131 O132 1.227(11) . ?
C131 C132 1.516(5) . ?
C132 F131 1.306(5) . ?
C132 F133 1.312(5) . ?
C132 F132 1.313(5) . ?
C141 O142 1.209(13) . ?
C141 O141 1.235(13) . ?
C141 C142 1.509(5) . ?
C142 F142 1.302(5) . ?
C142 F141 1.304(5) . ?
C142 F143 1.308(5) . ?
F31 F31' 1.03(5) . ?
F31 F33' 1.27(4) . ?
F32 F32' 1.00(5) . ?
F32 F31' 1.36(4) . ?
F33 F33' 1.06(3) . ?
F33 F32' 1.27(5) . ?
F81 F82' 1.11(3) . ?
F81 F81' 1.13(3) . ?
F82 F83' 0.66(9) . ?
F82 F82' 1.47(6) . ?
F83 F81' 1.20(3) . ?
F83 F83' 1.52(8) . ?
N1 C01 1.471(11) . ?
N1 C03 1.478(10) . ?
N1 C05 1.478(10) . ?
N2 C02 1.483(15) . ?
N2 C06 1.496(15) . ?
N2 C04 1.498(12) . ?
N3 C011 1.473(11) . ?
N3 C09 1.480(12) . ?
N3 C07 1.484(10) . ?
N4 C012 1.476(12) . ?
N4 C08 1.480(11) . ?
N4 C010 1.500(11) . ?
N5 C013 1.467(11) . ?
N5 C017 1.469(12) . ?
N5 C015 1.474(11) . ?
N6 C018 1.460(15) . ?
N6 C016 1.480(13) . ?
N6 C014 1.483(14) . ?
N7 C021 1.432(14) . ?
N7 C019 1.485(14) . ?
N7 C023 1.498(12) . ?
N8 C024 1.435(15) . ?
N8 C022 1.453(17) . ?
N8 C020 1.473(19) . ?
C01 C02 1.529(13) . ?
C03 C04 1.518(13) . ?
C05 C06 1.513(12) . ?
C07 C08 1.526(11) . ?
C09 C010 1.542(12) . ?
C011 C012 1.531(13) . ?
C013 C014 1.560(14) . ?
C015 C016 1.534(13) . ?
C017 C018 1.521(16) . ?
C019 C020 1.540(17) . ?
C021 C022 1.530(17) . ?
C023 C024 1.512(14) . ?
O3W O3W 1.82(7) 5_665 ?
